data_7061146
loop_
_publ_author_name
'Mironova, Olga A.'
'Lashchenko, Daniil I.'
'Ryadun, Aleksey A.'
'Sukhikh, Taisiya S.'
'Bashirov, Denis A.'
'Pushkarevsky, Nikolay A.'
'Konchenko, Sergey N.'

_publ_section_title
;
 Synthesis and photophysical properties of rare earth complexes bearing
 silanediamido ligands Me2Si(NAryl)22&#x2212; (Aryl = Dipp, Mes)
;
_journal_issue 5
_journal_name_full 'New Journal of Chemistry'
_journal_page_first 2351
_journal_page_last 2359
_journal_paper_doi 10.1039/D1NJ05722G
_journal_volume 46
_journal_year 2022
_chemical_formula_moiety 'C56 H88 Cl2 Gd2 N4 O4 Si2'
_chemical_formula_sum 'C56 H88 Cl2 Gd2 N4 O4 Si2'
_chemical_formula_weight 1322.88
_space_group_crystal_system orthorhombic
_space_group_IT_number 61
_space_group_name_Hall '-P 2ac 2ab'
_space_group_name_H-M_alt 'P b c a'
_atom_sites_solution_hydrogens geom
_atom_sites_solution_primary dual
_audit_creation_date 2021-11-04
_audit_creation_method
;
Olex2 1.5
(compiled 2021.10.07 svn.r9718050b for OlexSys, GUI svn.r6410)
;
_audit_update_record
;
2021-11-19 deposited with the CCDC.	2021-12-17 downloaded from the CCDC.
;
_cell_angle_alpha 90
_cell_angle_beta 90
_cell_angle_gamma 90
_cell_formula_units_Z 4
_cell_length_a 17.3771(18)
_cell_length_b 15.9355(13)
_cell_length_c 21.937(2)
_cell_measurement_reflns_used 9937
_cell_measurement_temperature 150(2)
_cell_measurement_theta_max 29.53
_cell_measurement_theta_min 2.20
_cell_volume 6074.6(10)
_computing_cell_refinement 'Bruker SAINT'
_computing_data_collection 'Bruker APEX3'
_computing_data_reduction 'Bruker SAINT'
_computing_molecular_graphics 'Olex2 1.5 (Dolomanov et al., 2009)'
_computing_publication_material 'Olex2 1.5 (Dolomanov et al., 2009)'
_computing_structure_refinement 'SHELXL 2017/1 (Sheldrick, 2015)'
_computing_structure_solution 'SHELXT 2014/5 (Sheldrick, 2014)'
_diffrn_ambient_temperature 150(2)
_diffrn_detector PIXEL
_diffrn_detector_area_resol_mean 7.41
_diffrn_detector_type 'Bruker PHOTON III area detector'
_diffrn_measured_fraction_theta_full 0.999
_diffrn_measured_fraction_theta_max 0.997
_diffrn_measurement_device 'three-circle diffractometer'
_diffrn_measurement_device_type 'Bruker D8 Venture diffractometer'
_diffrn_measurement_method '\w and \f scans'
_diffrn_radiation_monochromator 'Incoatec HELIOS multilayer mirrors'
_diffrn_radiation_type MoK\a
_diffrn_radiation_wavelength 0.71073
_diffrn_reflns_av_R_equivalents 0.0578
_diffrn_reflns_av_unetI/netI 0.0370
_diffrn_reflns_Laue_measured_fraction_full 0.999
_diffrn_reflns_Laue_measured_fraction_max 0.997
_diffrn_reflns_limit_h_max 24
_diffrn_reflns_limit_h_min -24
_diffrn_reflns_limit_k_max 21
_diffrn_reflns_limit_k_min -21
_diffrn_reflns_limit_l_max 30
_diffrn_reflns_limit_l_min -30
_diffrn_reflns_number 55725
_diffrn_reflns_point_group_measured_fraction_full 0.999
_diffrn_reflns_point_group_measured_fraction_max 0.997
_diffrn_reflns_theta_full 25.242
_diffrn_reflns_theta_max 29.585
_diffrn_reflns_theta_min 1.967
_diffrn_source 'Incoatec IuS3.0 microfocus X-ray tube'
_exptl_absorpt_coefficient_mu 2.337
_exptl_absorpt_correction_T_max 0.7459
_exptl_absorpt_correction_T_min 0.6422
_exptl_absorpt_correction_type multi-scan
_exptl_absorpt_process_details
;
SADABS-2016/2 (Bruker,2016/2) was used for absorption correction.
wR2(int) was 0.0935 before and 0.0719 after correction.
The Ratio of minimum to maximum transmission is 0.8610.
The \l/2 correction factor is Not present.
;
_exptl_crystal_colour colourless
_exptl_crystal_colour_primary colourless
_exptl_crystal_density_diffrn 1.446
_exptl_crystal_description prism
_exptl_crystal_F_000 2696
_exptl_crystal_size_max 0.14
_exptl_crystal_size_mid 0.13
_exptl_crystal_size_min 0.08
_refine_diff_density_max 0.811
_refine_diff_density_min -0.408
_refine_diff_density_rms 0.085
_refine_ls_extinction_method none
_refine_ls_goodness_of_fit_ref 1.021
_refine_ls_hydrogen_treatment constr
_refine_ls_matrix_type full
_refine_ls_number_parameters 324
_refine_ls_number_reflns 8505
_refine_ls_number_restraints 0
_refine_ls_restrained_S_all 1.021
_refine_ls_R_factor_all 0.0384
_refine_ls_R_factor_gt 0.0266
_refine_ls_shift/su_max 0.006
_refine_ls_shift/su_mean 0.000
_refine_ls_structure_factor_coef Fsqd
_refine_ls_weighting_details 'w=1/[\s^2^(Fo^2^)+(0.0126P)^2^+5.2248P] where P=(Fo^2^+2Fc^2^)/3'
_refine_ls_weighting_scheme calc
_refine_ls_wR_factor_gt 0.0574
_refine_ls_wR_factor_ref 0.0639
_reflns_Friedel_coverage 0.000
_reflns_number_gt 6559
_reflns_number_total 8505
_reflns_threshold_expression 'I > 2\s(I)'
_cod_data_source_file d1nj05722g2.cif
_cod_data_source_block ld18
_cod_depositor_comments 'Adding full bibliography for 7061141--7061148.cif.'
_cod_database_code 7061146
_shelx_shelxl_version_number 2017/1
_shelx_space_group_comment
;
The symmetry employed for this shelxl refinement is uniquely defined
by the following loop, which should always be used as a source of
symmetry information in preference to the above space-group names.
They are only intended as comments.
;
_shelx_estimated_absorpt_t_max 0.835
_shelx_estimated_absorpt_t_min 0.736
_olex2_refinement_description
;
1. Fixed Uiso
 At 1.2 times of:
  All C(H) groups, All C(H,H) groups
 At 1.5 times of:
  All C(H,H,H) groups
2.a Secondary CH2 refined with riding coordinates:
 C25(H25A,H25B), C26(H26A,H26B), C28(H28A,H28B), C24(H24A,H24B), C21(H21A,
 H21B), C23(H23A,H23B), C27(H27A,H27B), C22(H22A,H22B)
2.b Aromatic/amide H refined with riding coordinates:
 C7(H7), C5(H5), C14(H14), C16(H16)
2.c Idealised Me refined as rotating group:
 C9(H9A,H9B,H9C), C2(H2A,H2B,H2C), C11(H11A,H11B,H11C), C10(H10A,H10B,H10C),
 C1(H1A,H1B,H1C), C18(H18A,H18B,H18C), C20(H20A,H20B,H20C), C19(H19A,H19B,H19C)
;
_olex2_submission_special_instructions 'No special instructions were received'

loop_
_space_group_symop_operation_xyz
'x, y, z'
'-x+1/2, -y, z+1/2'
'-x, y+1/2, -z+1/2'
'x+1/2, -y+1/2, -z'
'-x, -y, -z'
'x-1/2, y, -z-1/2'
'x, -y-1/2, z-1/2'
'-x-1/2, y-1/2, z'

loop_
_atom_site_label
_atom_site_type_symbol
_atom_site_fract_x
_atom_site_fract_y
_atom_site_fract_z
_atom_site_U_iso_or_equiv
_atom_site_adp_type
_atom_site_occupancy
_atom_site_site_symmetry_order
_atom_site_calc_flag
_atom_site_refinement_flags_posn
_atom_site_refinement_flags_adp
_atom_site_refinement_flags_occupancy
_atom_site_disorder_assembly
_atom_site_disorder_group
Gd1 Gd 0.41429(2) 0.49891(2) 0.43013(2) 0.01874(4) Uani 1 1 d . . . . .
Cl1 Cl 0.44438(3) 0.42476(4) 0.53951(3) 0.02743(12) Uani 1 1 d . . . . .
Si1 Si 0.35714(4) 0.37644(4) 0.33764(3) 0.02082(12) Uani 1 1 d . . . . .
O2 O 0.32641(10) 0.58081(11) 0.49294(7) 0.0292(4) Uani 1 1 d . . . . .
O1 O 0.41677(10) 0.62614(10) 0.36876(8) 0.0317(4) Uani 1 1 d . . . . .
N1 N 0.30969(10) 0.45003(11) 0.38104(8) 0.0202(4) Uani 1 1 d . . . . .
N2 N 0.44693(11) 0.38921(11) 0.37021(8) 0.0206(4) Uani 1 1 d . . . . .
C3 C 0.22966(13) 0.45410(13) 0.38927(10) 0.0201(4) Uani 1 1 d . . . . .
C8 C 0.19430(14) 0.41328(14) 0.43932(10) 0.0236(5) Uani 1 1 d . . . . .
C12 C 0.51070(13) 0.33681(14) 0.35915(9) 0.0211(4) Uani 1 1 d . . . . .
C4 C 0.18262(13) 0.50275(13) 0.35040(10) 0.0227(4) Uani 1 1 d . . . . .
C9 C 0.21811(14) 0.55071(15) 0.29857(10) 0.0271(5) Uani 1 1 d . . . . .
H9A H 0.259102 0.587026 0.314241 0.041 Uiso 1 1 calc R U . . .
H9B H 0.178651 0.585163 0.278761 0.041 Uiso 1 1 calc R U . . .
H9C H 0.239729 0.511235 0.268906 0.041 Uiso 1 1 calc R U . . .
C6 C 0.06785(14) 0.46377(16) 0.40775(11) 0.0284(5) Uani 1 1 d . . . . .
C7 C 0.11447(14) 0.41759(15) 0.44660(11) 0.0280(5) Uani 1 1 d . . . . .
H7 H 0.091321 0.387817 0.479328 0.034 Uiso 1 1 calc R U . . .
C17 C 0.56924(13) 0.36183(16) 0.31795(10) 0.0262(5) Uani 1 1 d . . . . .
C5 C 0.10363(14) 0.50743(15) 0.36093(11) 0.0273(5) Uani 1 1 d . . . . .
H5 H 0.073132 0.541797 0.335070 0.033 Uiso 1 1 calc R U . . .
C2 C 0.35964(15) 0.39552(16) 0.25268(11) 0.0312(5) Uani 1 1 d . . . . .
H2A H 0.376090 0.453325 0.244744 0.047 Uiso 1 1 calc R U . . .
H2B H 0.308173 0.386680 0.235589 0.047 Uiso 1 1 calc R U . . .
H2C H 0.395966 0.356467 0.233632 0.047 Uiso 1 1 calc R U . . .
C25 C 0.26759(15) 0.63352(16) 0.46646(12) 0.0334(6) Uani 1 1 d . . . . .
H25A H 0.254054 0.613780 0.425035 0.040 Uiso 1 1 calc R U . . .
H25B H 0.285476 0.692389 0.463802 0.040 Uiso 1 1 calc R U . . .
C11 C 0.24217(15) 0.36804(16) 0.48632(11) 0.0303(5) Uani 1 1 d . . . . .
H11A H 0.279497 0.331650 0.465766 0.045 Uiso 1 1 calc R U . . .
H11B H 0.208558 0.333929 0.512258 0.045 Uiso 1 1 calc R U . . .
H11C H 0.269560 0.409158 0.511481 0.045 Uiso 1 1 calc R U . . .
C10 C -0.01791(15) 0.4662(2) 0.41632(14) 0.0416(7) Uani 1 1 d . . . . .
H10A H -0.035850 0.411419 0.430842 0.062 Uiso 1 1 calc R U . . .
H10B H -0.042750 0.479302 0.377359 0.062 Uiso 1 1 calc R U . . .
H10C H -0.031059 0.509414 0.446335 0.062 Uiso 1 1 calc R U . . .
C13 C 0.52140(14) 0.25989(15) 0.39036(11) 0.0264(5) Uani 1 1 d . . . . .
C1 C 0.31223(16) 0.26986(16) 0.34228(13) 0.0367(6) Uani 1 1 d . . . . .
H1A H 0.307663 0.253088 0.385112 0.055 Uiso 1 1 calc R U . . .
H1B H 0.344508 0.229296 0.320526 0.055 Uiso 1 1 calc R U . . .
H1C H 0.260993 0.271403 0.323645 0.055 Uiso 1 1 calc R U . . .
C18 C 0.46391(16) 0.22977(16) 0.43714(12) 0.0349(6) Uani 1 1 d . . . . .
H18A H 0.438108 0.278180 0.455606 0.052 Uiso 1 1 calc R U . . .
H18B H 0.490705 0.197784 0.468847 0.052 Uiso 1 1 calc R U . . .
H18C H 0.425627 0.193795 0.417310 0.052 Uiso 1 1 calc R U . . .
C26 C 0.19926(16) 0.62661(19) 0.50861(13) 0.0404(6) Uani 1 1 d . . . . .
H26A H 0.161511 0.585488 0.492785 0.049 Uiso 1 1 calc R U . . .
H26B H 0.173493 0.681643 0.513294 0.049 Uiso 1 1 calc R U . . .
C14 C 0.58627(15) 0.21129(16) 0.37911(12) 0.0329(6) Uani 1 1 d . . . . .
H14 H 0.592035 0.159730 0.400362 0.039 Uiso 1 1 calc R U . . .
C16 C 0.63300(14) 0.31059(18) 0.30808(11) 0.0333(6) Uani 1 1 d . . . . .
H16 H 0.671001 0.328233 0.279700 0.040 Uiso 1 1 calc R U . . .
C15 C 0.64305(15) 0.23516(18) 0.33797(12) 0.0356(6) Uani 1 1 d . . . . .
C28 C 0.31743(17) 0.5904(2) 0.55846(11) 0.0445(8) Uani 1 1 d . . . . .
H28A H 0.344176 0.641508 0.572953 0.053 Uiso 1 1 calc R U . . .
H28B H 0.338646 0.541157 0.580236 0.053 Uiso 1 1 calc R U . . .
C20 C 0.56397(16) 0.44587(18) 0.28711(12) 0.0390(6) Uani 1 1 d . . . . .
H20A H 0.517707 0.447678 0.261597 0.059 Uiso 1 1 calc R U . . .
H20B H 0.609586 0.454549 0.261614 0.059 Uiso 1 1 calc R U . . .
H20C H 0.561175 0.490161 0.318024 0.059 Uiso 1 1 calc R U . . .
C24 C 0.42841(17) 0.62913(18) 0.30331(12) 0.0386(6) Uani 1 1 d . . . . .
H24A H 0.382748 0.652875 0.282554 0.046 Uiso 1 1 calc R U . . .
H24B H 0.438516 0.572341 0.286842 0.046 Uiso 1 1 calc R U . . .
C21 C 0.43031(17) 0.71136(15) 0.38960(14) 0.0391(6) Uani 1 1 d . . . . .
H21A H 0.449106 0.711388 0.432198 0.047 Uiso 1 1 calc R U . . .
H21B H 0.382307 0.744703 0.387540 0.047 Uiso 1 1 calc R U . . .
C23 C 0.49746(18) 0.68514(18) 0.29495(14) 0.0450(7) Uani 1 1 d . . . . .
H23A H 0.495727 0.714005 0.255010 0.054 Uiso 1 1 calc R U . . .
H23B H 0.545866 0.652623 0.297842 0.054 Uiso 1 1 calc R U . . .
C27 C 0.2325(2) 0.5974(3) 0.56872(15) 0.0647(11) Uani 1 1 d . . . . .
H27A H 0.221267 0.638447 0.601396 0.078 Uiso 1 1 calc R U . . .
H27B H 0.210599 0.542353 0.580446 0.078 Uiso 1 1 calc R U . . .
C19 C 0.71449(18) 0.1819(2) 0.32868(14) 0.0530(9) Uani 1 1 d . . . . .
H19A H 0.750203 0.191007 0.362612 0.079 Uiso 1 1 calc R U . . .
H19B H 0.739474 0.197788 0.290325 0.079 Uiso 1 1 calc R U . . .
H19C H 0.699920 0.122536 0.327094 0.079 Uiso 1 1 calc R U . . .
C22 C 0.4908(2) 0.7476(2) 0.34705(16) 0.0566(9) Uani 1 1 d . . . . .
H22A H 0.474669 0.803306 0.331702 0.068 Uiso 1 1 calc R U . . .
H22B H 0.540744 0.753666 0.368375 0.068 Uiso 1 1 calc R U . . .

loop_
_atom_site_aniso_label
_atom_site_aniso_U_11
_atom_site_aniso_U_22
_atom_site_aniso_U_33
_atom_site_aniso_U_23
_atom_site_aniso_U_13
_atom_site_aniso_U_12
Gd1 0.01919(6) 0.01780(6) 0.01923(6) -0.00008(4) -0.00284(4) -0.00166(4)
Cl1 0.0240(3) 0.0307(3) 0.0276(3) 0.0083(2) -0.0055(2) -0.0063(2)
Si1 0.0205(3) 0.0205(3) 0.0214(3) -0.0034(2) 0.0012(2) -0.0034(2)
O2 0.0299(9) 0.0332(9) 0.0246(8) -0.0057(7) -0.0067(7) 0.0099(7)
O1 0.0384(10) 0.0220(8) 0.0347(9) 0.0074(7) -0.0080(8) -0.0074(7)
N1 0.0185(9) 0.0210(9) 0.0212(9) -0.0030(7) -0.0002(7) -0.0027(7)
N2 0.0183(9) 0.0210(9) 0.0225(9) -0.0002(7) 0.0004(7) 0.0000(7)
C3 0.0200(10) 0.0185(10) 0.0217(10) -0.0055(8) 0.0000(8) -0.0028(8)
C8 0.0247(11) 0.0213(11) 0.0248(11) -0.0044(9) 0.0025(9) -0.0032(9)
C12 0.0202(10) 0.0249(11) 0.0183(10) -0.0028(8) -0.0002(8) 0.0005(9)
C4 0.0224(11) 0.0233(11) 0.0223(10) -0.0059(9) -0.0005(8) -0.0011(9)
C9 0.0267(12) 0.0294(12) 0.0251(11) 0.0021(10) -0.0031(9) 0.0001(10)
C6 0.0185(11) 0.0342(13) 0.0325(12) -0.0123(11) 0.0029(9) -0.0020(10)
C7 0.0260(12) 0.0301(13) 0.0279(12) -0.0056(10) 0.0083(10) -0.0063(10)
C17 0.0221(11) 0.0368(13) 0.0198(10) -0.0003(9) 0.0003(9) -0.0027(10)
C5 0.0215(11) 0.0323(13) 0.0281(12) -0.0074(10) -0.0035(9) 0.0035(10)
C2 0.0293(13) 0.0388(14) 0.0255(12) -0.0082(10) -0.0004(10) -0.0017(11)
C25 0.0374(15) 0.0272(13) 0.0355(13) -0.0042(11) -0.0089(11) 0.0087(11)
C11 0.0324(13) 0.0295(13) 0.0290(12) 0.0045(10) 0.0056(10) -0.0006(10)
C10 0.0210(13) 0.0532(18) 0.0508(17) -0.0116(14) 0.0066(12) 0.0034(12)
C13 0.0268(12) 0.0259(12) 0.0263(11) -0.0003(9) 0.0016(9) 0.0028(9)
C1 0.0398(15) 0.0302(13) 0.0402(14) -0.0085(11) 0.0029(12) -0.0117(11)
C18 0.0377(15) 0.0302(13) 0.0369(14) 0.0110(11) 0.0049(11) 0.0032(11)
C26 0.0274(14) 0.0417(16) 0.0521(17) -0.0033(13) -0.0051(12) 0.0047(12)
C14 0.0354(14) 0.0301(13) 0.0331(13) -0.0034(11) -0.0026(11) 0.0104(11)
C16 0.0217(12) 0.0543(17) 0.0240(12) -0.0064(11) 0.0052(9) 0.0011(11)
C15 0.0298(13) 0.0492(16) 0.0278(12) -0.0134(12) -0.0012(11) 0.0110(12)
C28 0.0422(17) 0.068(2) 0.0231(12) -0.0143(13) -0.0070(11) 0.0220(15)
C20 0.0316(14) 0.0508(17) 0.0346(14) 0.0161(12) 0.0047(11) -0.0067(12)
C24 0.0464(17) 0.0355(14) 0.0340(14) 0.0071(11) -0.0100(12) -0.0082(12)
C21 0.0470(17) 0.0191(12) 0.0512(17) 0.0028(11) -0.0040(13) -0.0031(11)
C23 0.0430(17) 0.0394(16) 0.0528(18) 0.0094(14) 0.0039(14) -0.0070(13)
C27 0.046(2) 0.104(3) 0.0444(18) 0.0050(19) 0.0087(15) 0.022(2)
C19 0.0401(17) 0.072(2) 0.0465(17) -0.0149(16) 0.0004(14) 0.0266(16)
C22 0.065(2) 0.0368(17) 0.068(2) 0.0024(16) 0.0044(18) -0.0207(16)

loop_
_atom_type_symbol
_atom_type_description
_atom_type_scat_dispersion_real
_atom_type_scat_dispersion_imag
_atom_type_scat_source
C C 0.0033 0.0016 'International Tables Vol C Tables 4.2.6.8 and 6.1.1.4'
H H 0.0000 0.0000 'International Tables Vol C Tables 4.2.6.8 and 6.1.1.4'
Cl Cl 0.1484 0.1585 'International Tables Vol C Tables 4.2.6.8 and 6.1.1.4'
Gd Gd -0.1653 3.9035 'International Tables Vol C Tables 4.2.6.8 and 6.1.1.4'
N N 0.0061 0.0033 'International Tables Vol C Tables 4.2.6.8 and 6.1.1.4'
O O 0.0106 0.0060 'International Tables Vol C Tables 4.2.6.8 and 6.1.1.4'
Si Si 0.0817 0.0704 'International Tables Vol C Tables 4.2.6.8 and 6.1.1.4'

loop_
_geom_angle_atom_site_label_1
_geom_angle_atom_site_label_2
_geom_angle_atom_site_label_3
_geom_angle
_geom_angle_site_symmetry_1
_geom_angle_site_symmetry_3
_geom_angle_publ_flag
Cl1 Gd1 Cl1 79.167(18) . 5_666 ?
Cl1 Gd1 Si1 112.257(19) . . ?
Cl1 Gd1 Si1 137.061(18) 5_666 . ?
O2 Gd1 Cl1 100.45(4) . 5_666 ?
O2 Gd1 Cl1 81.64(4) . . ?
O2 Gd1 Si1 121.75(4) . . ?
O1 Gd1 Cl1 147.64(4) . . ?
O1 Gd1 Cl1 75.87(4) . 5_666 ?
O1 Gd1 Si1 100.05(4) . . ?
O1 Gd1 O2 82.98(6) . . ?
N1 Gd1 Cl1 115.21(5) . . ?
N1 Gd1 Cl1 164.80(5) . 5_666 ?
N1 Gd1 Si1 34.94(5) . . ?
N1 Gd1 O2 87.12(6) . . ?
N1 Gd1 O1 92.17(6) . . ?
N1 Gd1 N2 69.93(7) . . ?
N2 Gd1 Cl1 97.39(5) . . ?
N2 Gd1 Cl1 104.62(5) . 5_666 ?
N2 Gd1 Si1 35.15(5) . . ?
N2 Gd1 O2 154.28(6) . . ?
N2 Gd1 O1 108.55(7) . . ?
Gd1 Cl1 Gd1 100.834(18) . 5_666 ?
N1 Si1 Gd1 48.54(6) . . ?
N1 Si1 N2 97.10(9) . . ?
N1 Si1 C2 116.56(11) . . ?
N1 Si1 C1 112.86(11) . . ?
N2 Si1 Gd1 48.83(6) . . ?
N2 Si1 C2 111.60(10) . . ?
N2 Si1 C1 117.44(11) . . ?
C2 Si1 Gd1 123.90(8) . . ?
C1 Si1 Gd1 134.02(9) . . ?
C1 Si1 C2 102.08(12) . . ?
C25 O2 Gd1 121.84(14) . . ?
C25 O2 C28 105.09(19) . . ?
C28 O2 Gd1 133.07(15) . . ?
C24 O1 Gd1 125.25(15) . . ?
C24 O1 C21 104.97(19) . . ?
C21 O1 Gd1 127.42(15) . . ?
Si1 N1 Gd1 96.52(8) . . ?
C3 N1 Gd1 136.24(14) . . ?
C3 N1 Si1 125.25(15) . . ?
Si1 N2 Gd1 96.02(8) . . ?
C12 N2 Gd1 139.15(14) . . ?
C12 N2 Si1 124.70(15) . . ?
N1 C3 C8 120.5(2) . . ?
N1 C3 C4 121.4(2) . . ?
C4 C3 C8 118.0(2) . . ?
C3 C8 C11 120.7(2) . . ?
C7 C8 C3 119.8(2) . . ?
C7 C8 C11 119.5(2) . . ?
N2 C12 C17 120.5(2) . . ?
N2 C12 C13 122.2(2) . . ?
C13 C12 C17 117.2(2) . . ?
C3 C4 C9 119.9(2) . . ?
C5 C4 C3 119.9(2) . . ?
C5 C4 C9 120.2(2) . . ?
C4 C9 H9A 109.5 . . ?
C4 C9 H9B 109.5 . . ?
C4 C9 H9C 109.5 . . ?
H9A C9 H9B 109.5 . . ?
H9A C9 H9C 109.5 . . ?
H9B C9 H9C 109.5 . . ?
C7 C6 C5 117.3(2) . . ?
C7 C6 C10 121.1(2) . . ?
C5 C6 C10 121.6(2) . . ?
C8 C7 H7 118.8 . . ?
C6 C7 C8 122.4(2) . . ?
C6 C7 H7 118.8 . . ?
C12 C17 C20 119.6(2) . . ?
C16 C17 C12 120.3(2) . . ?
C16 C17 C20 120.0(2) . . ?
C4 C5 H5 118.8 . . ?
C6 C5 C4 122.5(2) . . ?
C6 C5 H5 118.8 . . ?
Si1 C2 H2A 109.5 . . ?
Si1 C2 H2B 109.5 . . ?
Si1 C2 H2C 109.5 . . ?
H2A C2 H2B 109.5 . . ?
H2A C2 H2C 109.5 . . ?
H2B C2 H2C 109.5 . . ?
O2 C25 H25A 110.6 . . ?
O2 C25 H25B 110.6 . . ?
O2 C25 C26 105.5(2) . . ?
H25A C25 H25B 108.8 . . ?
C26 C25 H25A 110.6 . . ?
C26 C25 H25B 110.6 . . ?
C8 C11 H11A 109.5 . . ?
C8 C11 H11B 109.5 . . ?
C8 C11 H11C 109.5 . . ?
H11A C11 H11B 109.5 . . ?
H11A C11 H11C 109.5 . . ?
H11B C11 H11C 109.5 . . ?
C6 C10 H10A 109.5 . . ?
C6 C10 H10B 109.5 . . ?
C6 C10 H10C 109.5 . . ?
H10A C10 H10B 109.5 . . ?
H10A C10 H10C 109.5 . . ?
H10B C10 H10C 109.5 . . ?
C12 C13 C18 121.1(2) . . ?
C14 C13 C12 120.2(2) . . ?
C14 C13 C18 118.7(2) . . ?
Si1 C1 H1A 109.5 . . ?
Si1 C1 H1B 109.5 . . ?
Si1 C1 H1C 109.5 . . ?
H1A C1 H1B 109.5 . . ?
H1A C1 H1C 109.5 . . ?
H1B C1 H1C 109.5 . . ?
C13 C18 H18A 109.5 . . ?
C13 C18 H18B 109.5 . . ?
C13 C18 H18C 109.5 . . ?
H18A C18 H18B 109.5 . . ?
H18A C18 H18C 109.5 . . ?
H18B C18 H18C 109.5 . . ?
C25 C26 H26A 110.8 . . ?
C25 C26 H26B 110.8 . . ?
C25 C26 C27 104.8(2) . . ?
H26A C26 H26B 108.9 . . ?
C27 C26 H26A 110.8 . . ?
C27 C26 H26B 110.8 . . ?
C13 C14 H14 118.7 . . ?
C13 C14 C15 122.6(2) . . ?
C15 C14 H14 118.7 . . ?
C17 C16 H16 118.8 . . ?
C15 C16 C17 122.5(2) . . ?
C15 C16 H16 118.8 . . ?
C14 C15 C19 121.0(3) . . ?
C16 C15 C14 117.2(2) . . ?
C16 C15 C19 121.8(3) . . ?
O2 C28 H28A 110.7 . . ?
O2 C28 H28B 110.7 . . ?
O2 C28 C27 105.2(2) . . ?
H28A C28 H28B 108.8 . . ?
C27 C28 H28A 110.7 . . ?
C27 C28 H28B 110.7 . . ?
C17 C20 H20A 109.5 . . ?
C17 C20 H20B 109.5 . . ?
C17 C20 H20C 109.5 . . ?
H20A C20 H20B 109.5 . . ?
H20A C20 H20C 109.5 . . ?
H20B C20 H20C 109.5 . . ?
O1 C24 H24A 110.8 . . ?
O1 C24 H24B 110.8 . . ?
O1 C24 C23 104.5(2) . . ?
H24A C24 H24B 108.9 . . ?
C23 C24 H24A 110.8 . . ?
C23 C24 H24B 110.8 . . ?
O1 C21 H21A 110.6 . . ?
O1 C21 H21B 110.6 . . ?
O1 C21 C22 105.9(2) . . ?
H21A C21 H21B 108.7 . . ?
C22 C21 H21A 110.6 . . ?
C22 C21 H21B 110.6 . . ?
C24 C23 H23A 111.0 . . ?
C24 C23 H23B 111.0 . . ?
C24 C23 C22 103.7(2) . . ?
H23A C23 H23B 109.0 . . ?
C22 C23 H23A 111.0 . . ?
C22 C23 H23B 111.0 . . ?
C26 C27 H27A 110.6 . . ?
C26 C27 H27B 110.6 . . ?
C28 C27 C26 105.6(3) . . ?
C28 C27 H27A 110.6 . . ?
C28 C27 H27B 110.6 . . ?
H27A C27 H27B 108.8 . . ?
C15 C19 H19A 109.5 . . ?
C15 C19 H19B 109.5 . . ?
C15 C19 H19C 109.5 . . ?
H19A C19 H19B 109.5 . . ?
H19A C19 H19C 109.5 . . ?
H19B C19 H19C 109.5 . . ?
C21 C22 H22A 110.7 . . ?
C21 C22 H22B 110.7 . . ?
C23 C22 C21 105.4(2) . . ?
C23 C22 H22A 110.7 . . ?
C23 C22 H22B 110.7 . . ?
H22A C22 H22B 108.8 . . ?

loop_
_geom_bond_atom_site_label_1
_geom_bond_atom_site_label_2
_geom_bond_distance
_geom_bond_site_symmetry_2
_geom_bond_publ_flag
Gd1 Cl1 2.8202(6) 5_666 ?
Gd1 Cl1 2.7253(6) . ?
Gd1 Si1 2.9853(6) . ?
Gd1 O2 2.4359(16) . ?
Gd1 O1 2.4342(16) . ?
Gd1 N1 2.2517(18) . ?
Gd1 N2 2.2596(18) . ?
Si1 N1 1.7210(19) . ?
Si1 N2 1.728(2) . ?
Si1 C2 1.889(2) . ?
Si1 C1 1.872(3) . ?
O2 C25 1.445(3) . ?
O2 C28 1.454(3) . ?
O1 C24 1.451(3) . ?
O1 C21 1.452(3) . ?
N1 C3 1.404(3) . ?
N2 C12 1.409(3) . ?
C3 C8 1.416(3) . ?
C3 C4 1.413(3) . ?
C8 C7 1.398(3) . ?
C8 C11 1.508(3) . ?
C12 C17 1.418(3) . ?
C12 C13 1.416(3) . ?
C4 C9 1.502(3) . ?
C4 C5 1.394(3) . ?
C9 H9A 0.9800 . ?
C9 H9B 0.9800 . ?
C9 H9C 0.9800 . ?
C6 C7 1.387(4) . ?
C6 C5 1.388(4) . ?
C6 C10 1.503(3) . ?
C7 H7 0.9500 . ?
C17 C16 1.393(3) . ?
C17 C20 1.503(4) . ?
C5 H5 0.9500 . ?
C2 H2A 0.9800 . ?
C2 H2B 0.9800 . ?
C2 H2C 0.9800 . ?
C25 H25A 0.9900 . ?
C25 H25B 0.9900 . ?
C25 C26 1.509(4) . ?
C11 H11A 0.9800 . ?
C11 H11B 0.9800 . ?
C11 H11C 0.9800 . ?
C10 H10A 0.9800 . ?
C10 H10B 0.9800 . ?
C10 H10C 0.9800 . ?
C13 C18 1.510(3) . ?
C13 C14 1.390(3) . ?
C1 H1A 0.9800 . ?
C1 H1B 0.9800 . ?
C1 H1C 0.9800 . ?
C18 H18A 0.9800 . ?
C18 H18B 0.9800 . ?
C18 H18C 0.9800 . ?
C26 H26A 0.9900 . ?
C26 H26B 0.9900 . ?
C26 C27 1.513(4) . ?
C14 H14 0.9500 . ?
C14 C15 1.390(4) . ?
C16 H16 0.9500 . ?
C16 C15 1.380(4) . ?
C15 C19 1.517(4) . ?
C28 H28A 0.9900 . ?
C28 H28B 0.9900 . ?
C28 C27 1.497(4) . ?
C20 H20A 0.9800 . ?
C20 H20B 0.9800 . ?
C20 H20C 0.9800 . ?
C24 H24A 0.9900 . ?
C24 H24B 0.9900 . ?
C24 C23 1.507(4) . ?
C21 H21A 0.9900 . ?
C21 H21B 0.9900 . ?
C21 C22 1.520(4) . ?
C23 H23A 0.9900 . ?
C23 H23B 0.9900 . ?
C23 C22 1.520(4) . ?
C27 H27A 0.9900 . ?
C27 H27B 0.9900 . ?
C19 H19A 0.9800 . ?
C19 H19B 0.9800 . ?
C19 H19C 0.9800 . ?
C22 H22A 0.9900 . ?
C22 H22B 0.9900 . ?

loop_
_geom_torsion_atom_site_label_1
_geom_torsion_atom_site_label_2
_geom_torsion_atom_site_label_3
_geom_torsion_atom_site_label_4
_geom_torsion
_geom_torsion_site_symmetry_1
_geom_torsion_site_symmetry_2
_geom_torsion_site_symmetry_3
_geom_torsion_site_symmetry_4
_geom_torsion_publ_flag
Gd1 Si1 N1 C3 -166.2(2) . . . . ?
Gd1 Si1 N2 C12 176.5(2) . . . . ?
Gd1 O2 C25 C26 143.68(17) . . . . ?
Gd1 O2 C28 C27 -143.1(2) . . . . ?
Gd1 O1 C24 C23 -123.0(2) . . . . ?
Gd1 O1 C21 C22 131.1(2) . . . . ?
Gd1 N1 C3 C8 -67.4(3) . . . . ?
Gd1 N1 C3 C4 108.7(2) . . . . ?
Gd1 N2 C12 C17 -84.9(3) . . . . ?
Gd1 N2 C12 C13 91.9(3) . . . . ?
Si1 N1 C3 C8 92.5(2) . . . . ?
Si1 N1 C3 C4 -91.4(2) . . . . ?
Si1 N2 C12 C17 100.5(2) . . . . ?
Si1 N2 C12 C13 -82.8(3) . . . . ?
O2 C25 C26 C27 21.3(3) . . . . ?
O2 C28 C27 C26 -22.5(4) . . . . ?
O1 C24 C23 C22 -32.6(3) . . . . ?
O1 C21 C22 C23 11.2(3) . . . . ?
N1 Si1 N2 Gd1 -5.50(9) . . . . ?
N1 Si1 N2 C12 171.01(18) . . . . ?
N1 C3 C8 C7 -179.6(2) . . . . ?
N1 C3 C8 C11 2.8(3) . . . . ?
N1 C3 C4 C9 0.7(3) . . . . ?
N1 C3 C4 C5 -178.1(2) . . . . ?
N2 Si1 N1 Gd1 5.52(9) . . . . ?
N2 Si1 N1 C3 -160.64(18) . . . . ?
N2 C12 C17 C16 178.7(2) . . . . ?
N2 C12 C17 C20 1.5(3) . . . . ?
N2 C12 C13 C18 0.5(3) . . . . ?
N2 C12 C13 C14 -178.3(2) . . . . ?
C3 C8 C7 C6 -2.8(4) . . . . ?
C3 C4 C5 C6 -1.9(3) . . . . ?
C8 C3 C4 C9 176.9(2) . . . . ?
C8 C3 C4 C5 -1.8(3) . . . . ?
C12 C17 C16 C15 -1.1(4) . . . . ?
C12 C13 C14 C15 0.5(4) . . . . ?
C4 C3 C8 C7 4.1(3) . . . . ?
C4 C3 C8 C11 -173.5(2) . . . . ?
C9 C4 C5 C6 179.3(2) . . . . ?
C7 C6 C5 C4 3.2(4) . . . . ?
C17 C12 C13 C18 177.3(2) . . . . ?
C17 C12 C13 C14 -1.5(3) . . . . ?
C17 C16 C15 C14 0.1(4) . . . . ?
C17 C16 C15 C19 -177.3(2) . . . . ?
C5 C6 C7 C8 -0.9(4) . . . . ?
C2 Si1 N1 Gd1 -112.97(11) . . . . ?
C2 Si1 N1 C3 80.9(2) . . . . ?
C2 Si1 N2 Gd1 116.78(10) . . . . ?
C2 Si1 N2 C12 -66.7(2) . . . . ?
C25 O2 C28 C27 36.6(3) . . . . ?
C25 C26 C27 C28 0.9(4) . . . . ?
C11 C8 C7 C6 174.8(2) . . . . ?
C10 C6 C7 C8 179.2(2) . . . . ?
C10 C6 C5 C4 -176.8(2) . . . . ?
C13 C12 C17 C16 1.8(3) . . . . ?
C13 C12 C17 C20 -175.4(2) . . . . ?
C13 C14 C15 C16 0.3(4) . . . . ?
C13 C14 C15 C19 177.7(3) . . . . ?
C1 Si1 N1 Gd1 129.34(11) . . . . ?
C1 Si1 N1 C3 -36.8(2) . . . . ?
C1 Si1 N2 Gd1 -125.88(11) . . . . ?
C1 Si1 N2 C12 50.6(2) . . . . ?
C18 C13 C14 C15 -178.4(2) . . . . ?
C28 O2 C25 C26 -36.0(3) . . . . ?
C20 C17 C16 C15 176.0(2) . . . . ?
C24 O1 C21 C22 -32.1(3) . . . . ?
C24 C23 C22 C21 12.8(3) . . . . ?
C21 O1 C24 C23 40.6(3) . . . . ?
